data_4073988
loop_
_publ_author_name
'Adams, Richard D.'
'Captain, Burjor'
'Pellechia, Perry J.'

_publ_section_title
;
 Studies of Ligand Additions to Coordinatively Unsaturated Dirhenium
 Complexes Containing the Bulky PBut3Ligand
;
_journal_issue 26
_journal_name_full Organometallics
_journal_page_first 6564
_journal_paper_doi 10.1021/om700790c
_journal_volume 26
_journal_year 2007
_chemical_formula_sum 'C23 H38 O7 P2 Re2'
_chemical_formula_weight 860.87
_chemical_name_systematic
; 
 ? 
;
_space_group_IT_number 2
_symmetry_cell_setting triclinic
_symmetry_space_group_name_Hall '-P 1'
_symmetry_space_group_name_H-M 'P -1'
_atom_sites_solution_hydrogens geom
_atom_sites_solution_primary direct
_atom_sites_solution_secondary difmap
_audit_creation_method SHELXL-97
_cell_angle_alpha 91.1030(10)
_cell_angle_beta 99.3600(10)
_cell_angle_gamma 95.3500(10)
_cell_formula_units_Z 2
_cell_length_a 9.1219(2)
_cell_length_b 12.8748(3)
_cell_length_c 12.9356(3)
_cell_measurement_reflns_used 7497
_cell_measurement_temperature 294(2)
_cell_measurement_theta_max 2.21
_cell_measurement_theta_min 27.23
_cell_volume 1491.52(6)
_computing_cell_refinement 'SAINT+  V6.45 (Bruker, 2003)'
_computing_data_collection 'SMART V5.632 (Bruker, 2005)'
_computing_data_reduction 'SAINT+  V6.45'
_computing_molecular_graphics 'SHELXTL V6.1 (Sheldrick, 2000)'
_computing_publication_material 'SHELXTL V6.1'
_computing_structure_refinement 'SHELXL-97 (Sheldrick, 1997)'
_computing_structure_solution 'SHELXS-97 (Sheldrick, 1990)'
_diffrn_ambient_temperature 294(2)
_diffrn_measured_fraction_theta_full 0.998
_diffrn_measured_fraction_theta_max 0.998
_diffrn_measurement_device_type 'Bruker SMART APEX CCD diffractometer'
_diffrn_measurement_method 'omega scans'
_diffrn_radiation_monochromator graphite
_diffrn_radiation_source 'fine-focus sealed tube'
_diffrn_radiation_type MoK\a
_diffrn_radiation_wavelength 0.71073
_diffrn_reflns_av_R_equivalents 0.0254
_diffrn_reflns_av_sigmaI/netI 0.0278
_diffrn_reflns_limit_h_max 12
_diffrn_reflns_limit_h_min -12
_diffrn_reflns_limit_k_max 17
_diffrn_reflns_limit_k_min -17
_diffrn_reflns_limit_l_max 17
_diffrn_reflns_limit_l_min -17
_diffrn_reflns_number 20667
_diffrn_reflns_theta_full 28.30
_diffrn_reflns_theta_max 28.30
_diffrn_reflns_theta_min 1.59
_diffrn_standards_decay_% <1
_exptl_absorpt_coefficient_mu 8.251
_exptl_absorpt_correction_T_max 1.000
_exptl_absorpt_correction_T_min 0.511
_exptl_absorpt_correction_type multi-scan
_exptl_absorpt_process_details '(SADABS, Bruker, 1997)'
_exptl_crystal_colour Colorless
_exptl_crystal_density_diffrn 1.917
_exptl_crystal_density_method 'not measured'
_exptl_crystal_description Plate
_exptl_crystal_F_000 824
_exptl_crystal_size_max 0.28
_exptl_crystal_size_mid 0.12
_exptl_crystal_size_min 0.04
_refine_diff_density_max 1.358
_refine_diff_density_min -0.558
_refine_diff_density_rms 0.120
_refine_ls_extinction_method none
_refine_ls_goodness_of_fit_ref 1.085
_refine_ls_hydrogen_treatment mixed
_refine_ls_matrix_type full
_refine_ls_number_parameters 327
_refine_ls_number_reflns 7397
_refine_ls_number_restraints 0
_refine_ls_restrained_S_all 1.085
_refine_ls_R_factor_all 0.0317
_refine_ls_R_factor_gt 0.0240
_refine_ls_shift/su_max 0.001
_refine_ls_shift/su_mean 0.000
_refine_ls_structure_factor_coef Fsqd
_refine_ls_weighting_details 'calc w=1/[\s^2^(Fo^2^)+(0.0351P)^2^+0.3187P] where P=(Fo^2^+2Fc^2^)/3'
_refine_ls_weighting_scheme calc
_refine_ls_wR_factor_gt 0.0569
_refine_ls_wR_factor_ref 0.0705
_reflns_number_gt 6244
_reflns_number_total 7397
_reflns_threshold_expression >2sigma(I)
_cod_data_source_file om700790c-file001.cif
_cod_data_source_block bch3re3s
_cod_depositor_comments
;
The following automatic conversions were performed:

'_symmetry_cell_setting' value 'Triclinic' changed to 'triclinic'
according to /home/saulius/struct/CIF-dictionaries/cif_core.dic
dictionary named 'cif_core.dic' version 2.4.1 from
2010-06-29.

'_exptl_absorpt_correction_type' value 'Multi-scan'
changed to 'multi-scan' according to
/home/saulius/struct/CIF-dictionaries/cif_core.dic dictionary named
'cif_core.dic' version 2.4.1 from 2010-06-29.

Automatic conversion script
Id: cif_fix_values 1715 2011-07-08 13:25:40Z adriana 
;
_cod_original_sg_symbol_H-M P-1
_cod_database_code 4073988

loop_
_symmetry_equiv_pos_as_xyz
'x, y, z'
'-x, -y, -z'

loop_
_atom_site_label
_atom_site_type_symbol
_atom_site_fract_x
_atom_site_fract_y
_atom_site_fract_z
_atom_site_U_iso_or_equiv
_atom_site_adp_type
_atom_site_occupancy
_atom_site_symmetry_multiplicity
_atom_site_calc_flag
_atom_site_refinement_flags
Re1 Re -0.002744(17) 0.207987(13) 0.704422(13) 0.04441(6) Uani 1 1 d .
Re2 Re 0.301854(17) 0.274209(11) 0.854016(11) 0.03649(5) Uani 1 1 d .
P1 P 0.29632(13) 0.28468(8) 1.04258(8) 0.0429(2) Uani 1 1 d .
P2 P 0.24816(12) 0.26632(8) 0.66181(8) 0.0399(2) Uani 1 1 d .
O11 O -0.1256(5) 0.4226(3) 0.7365(4) 0.0995(16) Uani 1 1 d .
O12 O -0.1672(5) 0.1919(4) 0.4767(3) 0.1060(16) Uani 1 1 d .
O13 O 0.0327(5) -0.0297(3) 0.7042(4) 0.0846(12) Uani 1 1 d .
O14 O -0.2669(4) 0.1277(3) 0.8127(4) 0.0865(13) Uani 1 1 d .
O21 O 0.2705(6) 0.5091(3) 0.8896(3) 0.0930(14) Uani 1 1 d .
O22 O 0.6337(4) 0.3423(4) 0.8669(3) 0.0878(13) Uani 1 1 d .
O23 O 0.3380(5) 0.0405(3) 0.8963(3) 0.0807(12) Uani 1 1 d .
C11 C -0.0723(6) 0.3483(4) 0.7220(4) 0.0635(14) Uani 1 1 d .
C12 C -0.1069(5) 0.1962(5) 0.5617(4) 0.0681(14) Uani 1 1 d .
C13 C 0.0315(6) 0.0584(4) 0.7019(4) 0.0569(12) Uani 1 1 d .
C14 C -0.1709(5) 0.1585(4) 0.7725(4) 0.0588(12) Uani 1 1 d .
C21 C 0.2751(6) 0.4231(4) 0.8676(4) 0.0535(11) Uani 1 1 d .
C22 C 0.5107(5) 0.3148(4) 0.8645(4) 0.0552(11) Uani 1 1 d .
C23 C 0.3286(5) 0.1255(4) 0.8745(3) 0.0507(10) Uani 1 1 d .
C31 C 0.1072(6) 0.2661(4) 1.0830(4) 0.0594(12) Uani 1 1 d .
C32 C 0.0173(7) 0.3502(5) 1.0252(5) 0.0803(18) Uani 1 1 d .
H32A H 0.0109 0.3396 0.9509 0.121 Uiso 1 1 calc R
H32B H 0.0667 0.4183 1.0462 0.121 Uiso 1 1 calc R
H32C H -0.0813 0.3450 1.0428 0.121 Uiso 1 1 calc R
C33 C 0.0291(6) 0.1586(5) 1.0492(4) 0.0743(16) Uani 1 1 d .
H33A H -0.0740 0.1565 1.0571 0.111 Uiso 1 1 calc R
H33B H 0.0762 0.1070 1.0920 0.111 Uiso 1 1 calc R
H33C H 0.0357 0.1442 0.9771 0.111 Uiso 1 1 calc R
C34 C 0.1098(7) 0.2859(5) 1.2018(4) 0.0844(18) Uani 1 1 d .
H34A H 0.0093 0.2810 1.2160 0.127 Uiso 1 1 calc R
H34B H 0.1579 0.3544 1.2225 0.127 Uiso 1 1 calc R
H34C H 0.1637 0.2347 1.2405 0.127 Uiso 1 1 calc R
C35 C 0.4397(5) 0.2220(4) 1.1382(3) 0.0509(10) Uani 1 1 d .
C36 C 0.3835(6) 0.1108(4) 1.1627(4) 0.0700(14) Uani 1 1 d .
H36A H 0.3565 0.0695 1.0987 0.105 Uiso 1 1 calc R
H36B H 0.2977 0.1128 1.1968 0.105 Uiso 1 1 calc R
H36C H 0.4609 0.0804 1.2081 0.105 Uiso 1 1 calc R
C37 C 0.4812(7) 0.2888(5) 1.2415(4) 0.0813(17) Uani 1 1 d .
H37A H 0.5523 0.2557 1.2897 0.122 Uiso 1 1 calc R
H37B H 0.3931 0.2953 1.2719 0.122 Uiso 1 1 calc R
H37C H 0.5240 0.3569 1.2270 0.122 Uiso 1 1 calc R
C38 C 0.5835(5) 0.2195(4) 1.0911(4) 0.0663(13) Uani 1 1 d .
H38A H 0.6593 0.1932 1.1414 0.099 Uiso 1 1 calc R
H38B H 0.6169 0.2889 1.0734 0.099 Uiso 1 1 calc R
H38C H 0.5641 0.1749 1.0291 0.099 Uiso 1 1 calc R
C39 C 0.2697(5) 0.3953(4) 0.5914(3) 0.0518(10) Uani 1 1 d .
C40 C 0.4281(6) 0.4500(4) 0.6258(4) 0.0686(14) Uani 1 1 d .
H40A H 0.4354 0.5171 0.5949 0.103 Uiso 1 1 calc R
H40B H 0.4996 0.4083 0.6030 0.103 Uiso 1 1 calc R
H40C H 0.4482 0.4587 0.7008 0.103 Uiso 1 1 calc R
C41 C 0.1585(6) 0.4688(4) 0.6197(4) 0.0677(14) Uani 1 1 d .
H41A H 0.1671 0.4752 0.6945 0.102 Uiso 1 1 calc R
H41B H 0.0588 0.4410 0.5900 0.102 Uiso 1 1 calc R
H41C H 0.1797 0.5363 0.5922 0.102 Uiso 1 1 calc R
C42 C 0.2337(7) 0.3822(5) 0.4715(4) 0.0712(15) Uani 1 1 d .
H42A H 0.2351 0.4497 0.4412 0.107 Uiso 1 1 calc R
H42B H 0.1366 0.3451 0.4515 0.107 Uiso 1 1 calc R
H42C H 0.3070 0.3436 0.4468 0.107 Uiso 1 1 calc R
C43 C 0.3401(5) 0.1670(4) 0.5861(3) 0.0523(11) Uani 1 1 d .
C44 C 0.4902(6) 0.2136(5) 0.5568(4) 0.0731(15) Uani 1 1 d .
H44A H 0.5559 0.2406 0.6190 0.110 Uiso 1 1 calc R
H44B H 0.4723 0.2689 0.5090 0.110 Uiso 1 1 calc R
H44C H 0.5354 0.1601 0.5241 0.110 Uiso 1 1 calc R
C45 C 0.3792(6) 0.0749(4) 0.6541(4) 0.0619(13) Uani 1 1 d .
H45A H 0.4141 0.0225 0.6130 0.093 Uiso 1 1 calc R
H45B H 0.2922 0.0461 0.6804 0.093 Uiso 1 1 calc R
H45C H 0.4561 0.0982 0.7119 0.093 Uiso 1 1 calc R
C46 C 0.2336(6) 0.1243(5) 0.4874(4) 0.0692(15) Uani 1 1 d .
H46A H 0.2829 0.0774 0.4492 0.104 Uiso 1 1 calc R
H46B H 0.2049 0.1811 0.4440 0.104 Uiso 1 1 calc R
H46C H 0.1464 0.0876 0.5070 0.104 Uiso 1 1 calc R
H1 H 0.102(6) 0.248(4) 0.833(5) 0.100(19) Uiso 1 1 d .
H2 H 0.346(5) 0.395(4) 1.082(4) 0.071(15) Uiso 1 1 d .

loop_
_atom_site_aniso_label
_atom_site_aniso_U_11
_atom_site_aniso_U_22
_atom_site_aniso_U_33
_atom_site_aniso_U_23
_atom_site_aniso_U_13
_atom_site_aniso_U_12
Re1 0.03815(9) 0.05215(11) 0.04335(10) 0.00698(7) 0.00812(7) 0.00299(7)
Re2 0.04195(9) 0.03757(9) 0.03180(9) 0.00036(6) 0.01121(6) 0.00472(6)
P1 0.0592(7) 0.0390(5) 0.0335(5) 0.0017(4) 0.0144(5) 0.0085(5)
P2 0.0412(5) 0.0484(6) 0.0313(5) 0.0009(4) 0.0102(4) 0.0035(4)
O11 0.113(4) 0.081(3) 0.129(4) 0.041(3) 0.069(3) 0.047(3)
O12 0.075(3) 0.182(5) 0.054(3) 0.012(3) -0.009(2) 0.009(3)
O13 0.100(3) 0.049(2) 0.101(3) 0.000(2) 0.011(2) -0.003(2)
O14 0.060(2) 0.099(3) 0.103(3) 0.029(2) 0.031(2) -0.011(2)
O21 0.169(5) 0.042(2) 0.079(3) 0.0010(18) 0.046(3) 0.018(2)
O22 0.054(2) 0.125(4) 0.083(3) 0.006(2) 0.020(2) -0.010(2)
O23 0.132(4) 0.048(2) 0.064(2) 0.0011(17) 0.012(2) 0.029(2)
C11 0.061(3) 0.066(3) 0.074(3) 0.026(3) 0.033(3) 0.017(2)
C12 0.046(3) 0.103(4) 0.055(3) 0.010(3) 0.007(2) 0.004(3)
C13 0.056(3) 0.057(3) 0.055(3) -0.002(2) 0.005(2) -0.004(2)
C14 0.046(3) 0.062(3) 0.066(3) 0.011(2) 0.006(2) 0.000(2)
C21 0.078(3) 0.044(2) 0.044(2) 0.0060(19) 0.022(2) 0.009(2)
C22 0.054(3) 0.065(3) 0.046(3) 0.000(2) 0.012(2) 0.000(2)
C23 0.064(3) 0.047(3) 0.042(2) -0.0034(19) 0.007(2) 0.013(2)
C31 0.069(3) 0.072(3) 0.045(3) 0.007(2) 0.026(2) 0.016(2)
C32 0.080(4) 0.105(5) 0.072(4) 0.021(3) 0.038(3) 0.047(3)
C33 0.068(3) 0.101(4) 0.057(3) 0.017(3) 0.026(3) -0.004(3)
C34 0.108(5) 0.112(5) 0.047(3) 0.009(3) 0.037(3) 0.035(4)
C35 0.060(3) 0.054(3) 0.038(2) 0.0035(19) 0.0038(19) 0.008(2)
C36 0.087(4) 0.065(3) 0.062(3) 0.024(3) 0.014(3) 0.024(3)
C37 0.104(5) 0.091(4) 0.044(3) -0.005(3) 0.000(3) 0.006(3)
C38 0.052(3) 0.083(4) 0.061(3) 0.001(3) -0.002(2) 0.010(3)
C39 0.060(3) 0.056(3) 0.042(2) 0.0099(19) 0.017(2) 0.003(2)
C40 0.079(4) 0.065(3) 0.061(3) 0.007(2) 0.023(3) -0.015(3)
C41 0.088(4) 0.059(3) 0.063(3) 0.024(2) 0.027(3) 0.014(3)
C42 0.085(4) 0.087(4) 0.041(3) 0.016(3) 0.012(3) 0.002(3)
C43 0.055(3) 0.066(3) 0.037(2) -0.011(2) 0.0116(19) 0.008(2)
C44 0.055(3) 0.108(5) 0.062(3) -0.006(3) 0.025(3) 0.016(3)
C45 0.066(3) 0.066(3) 0.057(3) -0.014(2) 0.011(2) 0.022(2)
C46 0.076(4) 0.083(4) 0.045(3) -0.016(3) 0.002(3) 0.011(3)

loop_
_atom_type_symbol
_atom_type_description
_atom_type_scat_dispersion_real
_atom_type_scat_dispersion_imag
_atom_type_scat_source
C C 0.0033 0.0016 'International Tables Vol C Tables 4.2.6.8 and 6.1.1.4'
H H 0.0000 0.0000 'International Tables Vol C Tables 4.2.6.8 and 6.1.1.4'
O O 0.0106 0.0060 'International Tables Vol C Tables 4.2.6.8 and 6.1.1.4'
P P 0.1023 0.0942 'International Tables Vol C Tables 4.2.6.8 and 6.1.1.4'
Re Re -1.0185 7.2310 'International Tables Vol C Tables 4.2.6.8 and 6.1.1.4'

loop_
_geom_angle_atom_site_label_1
_geom_angle_atom_site_label_2
_geom_angle_atom_site_label_3
_geom_angle
C12 Re1 C14 97.5(2)
C12 Re1 C13 91.3(2)
C14 Re1 C13 83.5(2)
C12 Re1 C11 90.4(2)
C14 Re1 C11 84.6(2)
C13 Re1 C11 168.1(2)
C12 Re1 P2 96.50(15)
C14 Re1 P2 165.70(15)
C13 Re1 P2 93.52(15)
C11 Re1 P2 97.96(14)
C12 Re1 Re2 146.22(15)
C14 Re1 Re2 116.22(15)
C13 Re1 Re2 93.44(14)
C11 Re1 Re2 91.59(17)
P2 Re1 Re2 49.85(2)
C12 Re1 H1 167.9(18)
C14 Re1 H1 88.5(19)
C13 Re1 H1 99.7(18)
C11 Re1 H1 79.7(18)
P2 Re1 H1 78.2(19)
Re2 Re1 H1 29.1(19)
C22 Re2 C21 87.3(2)
C22 Re2 C23 93.9(2)
C21 Re2 C23 167.15(18)
C22 Re2 P1 96.09(14)
C21 Re2 P1 81.41(13)
C23 Re2 P1 85.75(13)
C22 Re2 P2 95.81(14)
C21 Re2 P2 94.99(14)
C23 Re2 P2 97.61(13)
P1 Re2 P2 167.38(4)
C22 Re2 Re1 146.68(14)
C21 Re2 Re1 96.89(15)
C23 Re2 Re1 89.12(14)
P1 Re2 Re1 117.23(3)
P2 Re2 Re1 50.95(2)
C22 Re2 H1 173.1(19)
C21 Re2 H1 88.1(18)
C23 Re2 H1 91.7(18)
P1 Re2 H1 88.3(19)
P2 Re2 H1 79.4(19)
Re1 Re2 H1 29.3(19)
C31 P1 C35 110.8(2)
C31 P1 Re2 116.45(16)
C35 P1 Re2 120.35(15)
C31 P1 H2 100.5(18)
C35 P1 H2 95.7(18)
Re2 P1 H2 108.8(19)
C39 P2 C43 105.8(2)
C39 P2 Re2 117.35(15)
C43 P2 Re2 119.11(15)
C39 P2 Re1 117.64(15)
C43 P2 Re1 116.63(15)
Re2 P2 Re1 79.20(3)
O11 C11 Re1 172.0(4)
O12 C12 Re1 178.2(6)
O13 C13 Re1 170.7(5)
O14 C14 Re1 178.3(5)
O21 C21 Re2 170.3(5)
O22 C22 Re2 176.6(5)
O23 C23 Re2 172.5(4)
C33 C31 C34 109.8(4)
C33 C31 C32 109.3(5)
C34 C31 C32 106.9(4)
C33 C31 P1 111.4(3)
C34 C31 P1 113.9(4)
C32 C31 P1 105.3(3)
C31 C32 H32A 109.5
C31 C32 H32B 109.5
H32A C32 H32B 109.5
C31 C32 H32C 109.5
H32A C32 H32C 109.5
H32B C32 H32C 109.5
C31 C33 H33A 109.5
C31 C33 H33B 109.5
H33A C33 H33B 109.5
C31 C33 H33C 109.5
H33A C33 H33C 109.5
H33B C33 H33C 109.5
C31 C34 H34A 109.5
C31 C34 H34B 109.5
H34A C34 H34B 109.5
C31 C34 H34C 109.5
H34A C34 H34C 109.5
H34B C34 H34C 109.5
C36 C35 C38 109.4(4)
C36 C35 C37 109.4(4)
C38 C35 C37 106.8(4)
C36 C35 P1 112.0(3)
C38 C35 P1 109.0(3)
C37 C35 P1 110.3(3)
C35 C36 H36A 109.5
C35 C36 H36B 109.5
H36A C36 H36B 109.5
C35 C36 H36C 109.5
H36A C36 H36C 109.5
H36B C36 H36C 109.5
C35 C37 H37A 109.5
C35 C37 H37B 109.5
H37A C37 H37B 109.5
C35 C37 H37C 109.5
H37A C37 H37C 109.5
H37B C37 H37C 109.5
C35 C38 H38A 109.5
C35 C38 H38B 109.5
H38A C38 H38B 109.5
C35 C38 H38C 109.5
H38A C38 H38C 109.5
H38B C38 H38C 109.5
C41 C39 C42 104.5(4)
C41 C39 C40 107.9(4)
C42 C39 C40 110.5(4)
C41 C39 P2 110.3(3)
C42 C39 P2 113.4(3)
C40 C39 P2 110.0(3)
C39 C40 H40A 109.5
C39 C40 H40B 109.5
H40A C40 H40B 109.5
C39 C40 H40C 109.5
H40A C40 H40C 109.5
H40B C40 H40C 109.5
C39 C41 H41A 109.5
C39 C41 H41B 109.5
H41A C41 H41B 109.5
C39 C41 H41C 109.5
H41A C41 H41C 109.5
H41B C41 H41C 109.5
C39 C42 H42A 109.5
C39 C42 H42B 109.5
H42A C42 H42B 109.5
C39 C42 H42C 109.5
H42A C42 H42C 109.5
H42B C42 H42C 109.5
C45 C43 C46 107.8(4)
C45 C43 C44 105.2(4)
C46 C43 C44 110.1(4)
C45 C43 P2 110.4(3)
C46 C43 P2 110.7(3)
C44 C43 P2 112.5(3)
C43 C44 H44A 109.5
C43 C44 H44B 109.5
H44A C44 H44B 109.5
C43 C44 H44C 109.5
H44A C44 H44C 109.5
H44B C44 H44C 109.5
C43 C45 H45A 109.5
C43 C45 H45B 109.5
H45A C45 H45B 109.5
C43 C45 H45C 109.5
H45A C45 H45C 109.5
H45B C45 H45C 109.5
C43 C46 H46A 109.5
C43 C46 H46B 109.5
H46A C46 H46B 109.5
C43 C46 H46C 109.5
H46A C46 H46C 109.5
H46B C46 H46C 109.5

loop_
_geom_bond_atom_site_label_1
_geom_bond_atom_site_label_2
_geom_bond_distance
Re1 C12 1.930(5)
Re1 C14 1.952(5)
Re1 C13 1.981(5)
Re1 C11 1.991(5)
Re1 P2 2.4924(10)
Re1 Re2 3.1524(2)
Re1 H1 1.81(6)
Re2 C22 1.910(5)
Re2 C21 1.963(5)
Re2 C23 1.971(5)
Re2 P1 2.4492(10)
Re2 P2 2.4530(10)
Re2 H1 1.80(6)
P1 C31 1.878(5)
P1 C35 1.898(4)
P1 H2 1.50(5)
P2 C39 1.919(4)
P2 C43 1.928(4)
O11 C11 1.138(6)
O12 C12 1.144(6)
O13 C13 1.135(6)
O14 C14 1.135(6)
O21 C21 1.143(6)
O22 C22 1.140(6)
O23 C23 1.143(5)
C31 C33 1.519(7)
C31 C34 1.549(7)
C31 C32 1.549(7)
C32 H32A 0.9600
C32 H32B 0.9600
C32 H32C 0.9600
C33 H33A 0.9600
C33 H33B 0.9600
C33 H33C 0.9600
C34 H34A 0.9600
C34 H34B 0.9600
C34 H34C 0.9600
C35 C36 1.532(7)
C35 C38 1.536(7)
C35 C37 1.549(7)
C36 H36A 0.9600
C36 H36B 0.9600
C36 H36C 0.9600
C37 H37A 0.9600
C37 H37B 0.9600
C37 H37C 0.9600
C38 H38A 0.9600
C38 H38B 0.9600
C38 H38C 0.9600
C39 C41 1.532(7)
C39 C42 1.534(6)
C39 C40 1.540(7)
C40 H40A 0.9600
C40 H40B 0.9600
C40 H40C 0.9600
C41 H41A 0.9600
C41 H41B 0.9600
C41 H41C 0.9600
C42 H42A 0.9600
C42 H42B 0.9600
C42 H42C 0.9600
C43 C45 1.524(7)
C43 C46 1.533(6)
C43 C44 1.550(7)
C44 H44A 0.9600
C44 H44B 0.9600
C44 H44C 0.9600
C45 H45A 0.9600
C45 H45B 0.9600
C45 H45C 0.9600
C46 H46A 0.9600
C46 H46B 0.9600
C46 H46C 0.9600
